data_4025752
loop_
_publ_author_name
'Michael E. Jung'
'Rebecca M. Lui'

_publ_section_title
;
 Studies toward the Total Syntheses of Cucurbitacins B and D
;
_journal_name_full 'Journal of Organic Chemistry'
_journal_page_first 7146
_journal_page_last 7158
_journal_paper_doi 10.1021/jo101242e
_journal_volume 75
_journal_year 2010
_chemical_formula_moiety 'C19 H28 O3'
_chemical_formula_sum 'C19 H28 O3'
_chemical_formula_weight 304.41
_chemical_name_systematic
;
 ?
;
_space_group_IT_number 14
_symmetry_cell_setting monoclinic
_symmetry_space_group_name_Hall '-P 2ybc'
_symmetry_space_group_name_H-M 'P 1 21/c 1'
_atom_sites_solution_hydrogens geom
_atom_sites_solution_primary direct
_atom_sites_solution_secondary difmap
_audit_creation_method SHELXL-97
_cell_angle_alpha 90.00
_cell_angle_beta 100.907(2)
_cell_angle_gamma 90.00
_cell_formula_units_Z 4
_cell_length_a 13.124(2)
_cell_length_b 13.287(2)
_cell_length_c 9.6740(16)
_cell_measurement_reflns_used 3811
_cell_measurement_temperature 298(2)
_cell_measurement_theta_max 27.47
_cell_measurement_theta_min 4.22
_cell_volume 1656.5(4)
_computing_cell_refinement 'Bruker SMART'
_computing_data_collection 'Bruker SMART'
_computing_data_reduction 'Bruker SAINT'
_computing_molecular_graphics 'Bruker SHELXTL'
_computing_publication_material 'Bruker SHELXTL'
_computing_structure_refinement 'SHELXL-97 (Sheldrick, 1997)'
_computing_structure_solution 'SHELXS-97 (Sheldrick, 1990)'
_diffrn_ambient_temperature 298(2)
_diffrn_measured_fraction_theta_full 0.993
_diffrn_measured_fraction_theta_max 0.993
_diffrn_measurement_device_type 'CCD area detector'
_diffrn_measurement_method 'phi and omega scans'
_diffrn_radiation_monochromator graphite
_diffrn_radiation_source 'fine-focus sealed tube'
_diffrn_radiation_type MoK\a
_diffrn_radiation_wavelength 0.71073
_diffrn_reflns_av_R_equivalents 0.0264
_diffrn_reflns_av_sigmaI/netI 0.0259
_diffrn_reflns_limit_h_max 17
_diffrn_reflns_limit_h_min -17
_diffrn_reflns_limit_k_max 17
_diffrn_reflns_limit_k_min -17
_diffrn_reflns_limit_l_max 13
_diffrn_reflns_limit_l_min -13
_diffrn_reflns_number 14964
_diffrn_reflns_theta_full 28.73
_diffrn_reflns_theta_max 28.73
_diffrn_reflns_theta_min 3.79
_exptl_absorpt_coefficient_mu 0.081
_exptl_absorpt_correction_type none
_exptl_crystal_colour colorless
_exptl_crystal_density_diffrn 1.221
_exptl_crystal_density_method 'not measured'
_exptl_crystal_description block
_exptl_crystal_F_000 664
_exptl_crystal_size_max 0.4
_exptl_crystal_size_mid 0.4
_exptl_crystal_size_min 0.3
_refine_diff_density_max 0.243
_refine_diff_density_min -0.182
_refine_diff_density_rms 0.037
_refine_ls_extinction_method none
_refine_ls_goodness_of_fit_ref 1.057
_refine_ls_hydrogen_treatment constr
_refine_ls_matrix_type full
_refine_ls_number_parameters 221
_refine_ls_number_reflns 4245
_refine_ls_number_restraints 42
_refine_ls_restrained_S_all 1.054
_refine_ls_R_factor_all 0.0670
_refine_ls_R_factor_gt 0.0480
_refine_ls_shift/su_max 0.002
_refine_ls_shift/su_mean 0.000
_refine_ls_structure_factor_coef Fsqd
_refine_ls_weighting_details 'calc w=1/[\s^2^(Fo^2^)+(0.0681P)^2^+0.2299P] where P=(Fo^2^+2Fc^2^)/3'
_refine_ls_weighting_scheme calc
_refine_ls_wR_factor_gt 0.1272
_refine_ls_wR_factor_ref 0.1399
_reflns_number_gt 3092
_reflns_number_total 4245
_reflns_threshold_expression >2sigma(I)
_cod_data_source_file jo101242e_si_001.cif
_cod_data_source_block mj607sa
_cod_depositor_comments
;
The following automatic conversions were performed:

'_symmetry_cell_setting' value 'Monoclinic' changed to 'monoclinic'
according to the built-in table from CIF Core dictionary named
'cif_core.dic' version 2.4.1 from 2010-06-29.

Automatic conversion script
Id: cif_fix_values 1646 2011-03-28 12:23:43Z adriana 
;
_cod_original_sg_symbol_H-M 'P 21/c'
_cod_database_code 4025752

loop_
_symmetry_equiv_pos_as_xyz
'x, y, z'
'-x, y+1/2, -z+1/2'
'-x, -y, -z'
'x, -y-1/2, z-1/2'

loop_
_atom_site_label
_atom_site_type_symbol
_atom_site_fract_x
_atom_site_fract_y
_atom_site_fract_z
_atom_site_U_iso_or_equiv
_atom_site_adp_type
_atom_site_occupancy
_atom_site_symmetry_multiplicity
_atom_site_calc_flag
_atom_site_refinement_flags
_atom_site_disorder_assembly
_atom_site_disorder_group
O1 O 0.64710(8) 1.16163(7) 0.86376(9) 0.0458(3) Uani 1 1 d . . .
O2 O 0.66613(8) 1.10536(8) 1.08990(9) 0.0512(3) Uani 1 1 d . . .
O3 O 0.69917(11) 0.73816(9) 0.59454(16) 0.0813(4) Uani 1 1 d . A .
C1 C 0.60643(14) 1.19444(12) 1.08010(16) 0.0573(4) Uani 1 1 d . . .
H1A H 0.6482 1.2506 1.1225 0.069 Uiso 1 1 calc R . .
H1B H 0.5477 1.1863 1.1268 0.069 Uiso 1 1 calc R . .
C2 C 0.57065(13) 1.21097(13) 0.92542(16) 0.0579(4) Uani 1 1 d . . .
H2A H 0.5027 1.1816 0.8931 0.069 Uiso 1 1 calc R . .
H2B H 0.5677 1.2822 0.9030 0.069 Uiso 1 1 calc R . .
C3 C 0.68594(10) 1.07978(10) 0.95364(12) 0.0364(3) Uani 1 1 d . . .
C4 C 0.62667(10) 0.98479(10) 0.90296(14) 0.0407(3) Uani 1 1 d . . .
H4A H 0.5530 0.9963 0.8976 0.049 Uiso 1 1 calc R . .
H4B H 0.6478 0.9311 0.9702 0.049 Uiso 1 1 calc R . .
C5 C 0.64593(9) 0.95255(10) 0.75881(14) 0.0402(3) Uani 1 1 d . . .
H5A H 0.6202 1.0039 0.6898 0.048 Uiso 1 1 calc R . .
H5B H 0.6087 0.8906 0.7304 0.048 Uiso 1 1 calc R . .
C6 C 0.76302(9) 0.93624(9) 0.76366(12) 0.0333(3) Uani 1 1 d . . .
H6 H 0.7848 0.8868 0.8386 0.040 Uiso 1 1 calc R . .
C7 C 0.82068(9) 1.03248(9) 0.81474(12) 0.0330(3) Uani 1 1 d . . .
C8 C 0.80406(10) 1.07074(10) 0.95858(13) 0.0385(3) Uani 1 1 d . . .
C9 C 0.85085(12) 0.99524(13) 1.07474(15) 0.0536(4) Uani 1 1 d . . .
H9A H 0.8162 0.9316 1.0572 0.080 Uiso 1 1 calc R . .
H9B H 0.8420 1.0205 1.1647 0.080 Uiso 1 1 calc R . .
H9C H 0.9235 0.9867 1.0745 0.080 Uiso 1 1 calc R . .
C10 C 0.85534(13) 1.17305(12) 0.99751(17) 0.0587(4) Uani 1 1 d . . .
H10A H 0.9291 1.1668 1.0061 0.088 Uiso 1 1 calc R . .
H10B H 0.8396 1.1954 1.0855 0.088 Uiso 1 1 calc R . .
H10C H 0.8295 1.2211 0.9253 0.088 Uiso 1 1 calc R . .
C11 C 0.88127(10) 1.07995(10) 0.74044(14) 0.0410(3) Uani 1 1 d . . .
H11 H 0.9122 1.1396 0.7771 0.049 Uiso 1 1 calc R . .
C12 C 0.90368(11) 1.04476(12) 0.60205(16) 0.0485(3) Uani 1 1 d . . .
H12A H 0.9708 1.0118 0.6179 0.058 Uiso 1 1 calc R . .
H12B H 0.9074 1.1027 0.5422 0.058 Uiso 1 1 calc R . .
C13 C 0.82167(10) 0.97193(10) 0.52612(14) 0.0416(3) Uani 1 1 d . A .
H13 H 0.8526 0.9370 0.4550 0.050 Uiso 1 1 calc R . .
C14 C 0.79636(10) 0.89069(9) 0.62908(13) 0.0380(3) Uani 1 1 d . A .
C15 C 0.70973(12) 0.82185(11) 0.55358(16) 0.0510(4) Uani 1 1 d DU . .
C16 C 0.6654(9) 0.8469(7) 0.4069(9) 0.074(2) Uani 0.311(11) 1 d PDU A 1
H16A H 0.6040 0.8064 0.3746 0.089 Uiso 0.311(11) 1 calc PR A 1
H16B H 0.7154 0.8325 0.3475 0.089 Uiso 0.311(11) 1 calc PR A 1
C17 C 0.6375(11) 0.9562(9) 0.3972(11) 0.081(3) Uani 0.311(11) 1 d PDU A 1
H17A H 0.5837 0.9681 0.4517 0.097 Uiso 0.311(11) 1 calc PR A 1
H17B H 0.6086 0.9722 0.2998 0.097 Uiso 0.311(11) 1 calc PR A 1
C16A C 0.6227(4) 0.8670(3) 0.4402(4) 0.0619(11) Uani 0.689(11) 1 d PDU A 2
H16C H 0.5938 0.8135 0.3765 0.074 Uiso 0.689(11) 1 calc PR A 2
H16D H 0.5678 0.8910 0.4864 0.074 Uiso 0.689(11) 1 calc PR A 2
C17A C 0.6545(4) 0.9528(4) 0.3534(5) 0.0615(11) Uani 0.689(11) 1 d PDU A 2
H17C H 0.5931 0.9881 0.3057 0.074 Uiso 0.689(11) 1 calc PR A 2
H17D H 0.6902 0.9259 0.2824 0.074 Uiso 0.689(11) 1 calc PR A 2
C18 C 0.72594(12) 1.02641(12) 0.44796(16) 0.0526(4) Uani 1 1 d DU . .
H18A H 0.7043 1.0761 0.5100 0.063 Uiso 1 1 calc R A 1
H18B H 0.7436 1.0617 0.3680 0.063 Uiso 1 1 calc R A 1
C19 C 0.89344(13) 0.82574(13) 0.67910(19) 0.0617(4) Uani 1 1 d . . .
H19A H 0.8753 0.7687 0.7304 0.093 Uiso 1 1 calc R A .
H19B H 0.9452 0.8651 0.7391 0.093 Uiso 1 1 calc R . .
H19C H 0.9204 0.8029 0.5990 0.093 Uiso 1 1 calc R . .

loop_
_atom_site_aniso_label
_atom_site_aniso_U_11
_atom_site_aniso_U_22
_atom_site_aniso_U_33
_atom_site_aniso_U_23
_atom_site_aniso_U_13
_atom_site_aniso_U_12
O1 0.0584(6) 0.0482(5) 0.0337(5) 0.0079(4) 0.0156(4) 0.0182(4)
O2 0.0669(7) 0.0624(6) 0.0271(5) 0.0012(4) 0.0158(4) 0.0169(5)
O3 0.0946(10) 0.0440(7) 0.1054(11) -0.0090(6) 0.0194(8) -0.0181(6)
C1 0.0742(10) 0.0565(9) 0.0456(8) -0.0074(7) 0.0227(7) 0.0152(8)
C2 0.0664(10) 0.0611(9) 0.0491(8) 0.0008(7) 0.0182(7) 0.0262(8)
C3 0.0441(7) 0.0426(7) 0.0235(5) 0.0024(5) 0.0092(5) 0.0080(5)
C4 0.0371(6) 0.0506(8) 0.0370(7) 0.0025(6) 0.0139(5) 0.0008(5)
C5 0.0337(6) 0.0480(7) 0.0400(7) -0.0063(6) 0.0102(5) -0.0073(5)
C6 0.0353(6) 0.0327(6) 0.0326(6) 0.0006(5) 0.0084(5) -0.0004(4)
C7 0.0297(5) 0.0357(6) 0.0330(6) -0.0025(5) 0.0046(5) 0.0008(4)
C8 0.0397(7) 0.0434(7) 0.0315(6) -0.0046(5) 0.0044(5) -0.0010(5)
C9 0.0485(8) 0.0727(10) 0.0358(7) 0.0031(7) -0.0015(6) 0.0126(7)
C10 0.0636(10) 0.0583(9) 0.0545(9) -0.0221(7) 0.0120(7) -0.0142(7)
C11 0.0376(6) 0.0421(7) 0.0442(7) -0.0060(6) 0.0104(5) -0.0086(5)
C12 0.0436(7) 0.0583(8) 0.0483(8) -0.0027(7) 0.0202(6) -0.0097(6)
C13 0.0422(7) 0.0495(8) 0.0370(7) -0.0064(6) 0.0171(5) -0.0023(6)
C14 0.0399(6) 0.0361(6) 0.0398(7) -0.0062(5) 0.0120(5) 0.0018(5)
C15 0.0619(9) 0.0456(8) 0.0492(8) -0.0162(6) 0.0204(7) -0.0112(6)
C16 0.061(5) 0.110(6) 0.048(4) -0.026(4) 0.005(3) -0.022(4)
C17 0.072(6) 0.139(8) 0.027(5) 0.001(5) -0.002(4) 0.011(5)
C16A 0.061(2) 0.079(2) 0.0443(15) -0.0093(14) 0.0054(13) -0.0275(16)
C17A 0.065(2) 0.083(2) 0.033(2) 0.0052(15) 0.0001(15) -0.0164(16)
C18 0.0584(9) 0.0610(9) 0.0387(7) 0.0071(7) 0.0099(7) 0.0006(7)
C19 0.0609(10) 0.0566(9) 0.0693(11) -0.0032(8) 0.0163(8) 0.0222(8)

loop_
_atom_type_symbol
_atom_type_description
_atom_type_scat_dispersion_real
_atom_type_scat_dispersion_imag
_atom_type_scat_source
C C 0.0033 0.0016 'International Tables Vol C Tables 4.2.6.8 and 6.1.1.4'
H H 0.0000 0.0000 'International Tables Vol C Tables 4.2.6.8 and 6.1.1.4'
O O 0.0106 0.0060 'International Tables Vol C Tables 4.2.6.8 and 6.1.1.4'

loop_
_geom_angle_atom_site_label_1
_geom_angle_atom_site_label_2
_geom_angle_atom_site_label_3
_geom_angle
_geom_angle_site_symmetry_1
_geom_angle_site_symmetry_3
_geom_angle_publ_flag
C2 O1 C3 107.19(10) . . ?
C1 O2 C3 109.40(10) . . ?
O2 C1 C2 104.78(11) . . ?
O2 C1 H1A 110.8 . . ?
C2 C1 H1A 110.8 . . ?
O2 C1 H1B 110.8 . . ?
C2 C1 H1B 110.8 . . ?
H1A C1 H1B 108.9 . . ?
O1 C2 C1 103.83(12) . . ?
O1 C2 H2A 111.0 . . ?
C1 C2 H2A 111.0 . . ?
O1 C2 H2B 111.0 . . ?
C1 C2 H2B 111.0 . . ?
H2A C2 H2B 109.0 . . ?
O1 C3 O2 105.92(9) . . ?
O1 C3 C4 109.62(10) . . ?
O2 C3 C4 108.91(10) . . ?
O1 C3 C8 108.59(10) . . ?
O2 C3 C8 110.21(10) . . ?
C4 C3 C8 113.31(10) . . ?
C3 C4 C5 111.48(10) . . ?
C3 C4 H4A 109.3 . . ?
C5 C4 H4A 109.3 . . ?
C3 C4 H4B 109.3 . . ?
C5 C4 H4B 109.3 . . ?
H4A C4 H4B 108.0 . . ?
C4 C5 C6 110.36(10) . . ?
C4 C5 H5A 109.6 . . ?
C6 C5 H5A 109.6 . . ?
C4 C5 H5B 109.6 . . ?
C6 C5 H5B 109.6 . . ?
H5A C5 H5B 108.1 . . ?
C7 C6 C5 108.85(10) . . ?
C7 C6 C14 113.19(10) . . ?
C5 C6 C14 117.43(10) . . ?
C7 C6 H6 105.4 . . ?
C5 C6 H6 105.4 . . ?
C14 C6 H6 105.4 . . ?
C11 C7 C6 122.41(11) . . ?
C11 C7 C8 122.39(11) . . ?
C6 C7 C8 115.21(10) . . ?
C10 C8 C7 112.67(11) . . ?
C10 C8 C9 107.57(12) . . ?
C7 C8 C9 109.83(11) . . ?
C10 C8 C3 109.26(11) . . ?
C7 C8 C3 108.13(10) . . ?
C9 C8 C3 109.34(11) . . ?
C8 C9 H9A 109.5 . . ?
C8 C9 H9B 109.5 . . ?
H9A C9 H9B 109.5 . . ?
C8 C9 H9C 109.5 . . ?
H9A C9 H9C 109.5 . . ?
H9B C9 H9C 109.5 . . ?
C8 C10 H10A 109.5 . . ?
C8 C10 H10B 109.5 . . ?
H10A C10 H10B 109.5 . . ?
C8 C10 H10C 109.5 . . ?
H10A C10 H10C 109.5 . . ?
H10B C10 H10C 109.5 . . ?
C7 C11 C12 125.04(12) . . ?
C7 C11 H11 117.5 . . ?
C12 C11 H11 117.5 . . ?
C11 C12 C13 112.80(11) . . ?
C11 C12 H12A 109.0 . . ?
C13 C12 H12A 109.0 . . ?
C11 C12 H12B 109.0 . . ?
C13 C12 H12B 109.0 . . ?
H12A C12 H12B 107.8 . . ?
C18 C13 C12 112.21(12) . . ?
C18 C13 C14 113.22(11) . . ?
C12 C13 C14 110.48(11) . . ?
C18 C13 H13 106.8 . . ?
C12 C13 H13 106.8 . . ?
C14 C13 H13 106.8 . . ?
C15 C14 C19 108.09(12) . . ?
C15 C14 C13 109.87(11) . . ?
C19 C14 C13 109.15(12) . . ?
C15 C14 C6 109.08(10) . . ?
C19 C14 C6 107.41(11) . . ?
C13 C14 C6 113.09(10) . . ?
O3 C15 C16 118.8(4) . . ?
O3 C15 C14 121.23(15) . . ?
C16 C15 C14 116.6(4) . . ?
O3 C15 C16A 118.59(18) . . ?
C14 C15 C16A 119.21(17) . . ?
C15 C16 C17 109.2(8) . . ?
C15 C16 H16A 109.8 . . ?
C17 C16 H16A 109.8 . . ?
C15 C16 H16B 109.8 . . ?
C17 C16 H16B 109.8 . . ?
H16A C16 H16B 108.3 . . ?
C16 C17 C18 114.7(10) . . ?
C16 C17 H17A 108.6 . . ?
C18 C17 H17A 108.6 . . ?
C16 C17 H17B 108.6 . . ?
C18 C17 H17B 108.6 . . ?
H17A C17 H17B 107.6 . . ?
C17A C16A C15 116.0(3) . . ?
C17A C16A H16C 108.3 . . ?
C15 C16A H16C 108.3 . . ?
C17A C16A H16D 108.3 . . ?
C15 C16A H16D 108.3 . . ?
H16C C16A H16D 107.4 . . ?
C16A C17A C18 110.5(3) . . ?
C16A C17A H17C 109.6 . . ?
C18 C17A H17C 109.6 . . ?
C16A C17A H17D 109.6 . . ?
C18 C17A H17D 109.6 . . ?
H17C C17A H17D 108.1 . . ?
C17 C18 C13 112.5(5) . . ?
C13 C18 C17A 110.3(2) . . ?
C17 C18 H18A 109.1 . . ?
C13 C18 H18A 109.1 . . ?
C17A C18 H18A 125.9 . . ?
C17 C18 H18B 109.1 . . ?
C13 C18 H18B 109.1 . . ?
C17A C18 H18B 92.5 . . ?
H18A C18 H18B 107.8 . . ?
C14 C19 H19A 109.5 . . ?
C14 C19 H19B 109.5 . . ?
H19A C19 H19B 109.5 . . ?
C14 C19 H19C 109.5 . . ?
H19A C19 H19C 109.5 . . ?
H19B C19 H19C 109.5 . . ?

loop_
_geom_bond_atom_site_label_1
_geom_bond_atom_site_label_2
_geom_bond_distance
_geom_bond_site_symmetry_2
_geom_bond_publ_flag
O1 C2 1.4209(16) . ?
O1 C3 1.4251(15) . ?
O2 C1 1.4127(17) . ?
O2 C3 1.4319(14) . ?
O3 C15 1.1974(19) . ?
C1 C2 1.497(2) . ?
C1 H1A 0.9700 . ?
C1 H1B 0.9700 . ?
C2 H2A 0.9700 . ?
C2 H2B 0.9700 . ?
C3 C4 1.5148(19) . ?
C3 C8 1.5464(18) . ?
C4 C5 1.5249(18) . ?
C4 H4A 0.9700 . ?
C4 H4B 0.9700 . ?
C5 C6 1.5438(17) . ?
C5 H5A 0.9700 . ?
C5 H5B 0.9700 . ?
C6 C7 1.5201(16) . ?
C6 C14 1.5711(16) . ?
C6 H6 0.9800 . ?
C7 C11 1.3278(18) . ?
C7 C8 1.5354(17) . ?
C8 C10 1.5319(19) . ?
C8 C9 1.5444(19) . ?
C9 H9A 0.9600 . ?
C9 H9B 0.9600 . ?
C9 H9C 0.9600 . ?
C10 H10A 0.9600 . ?
C10 H10B 0.9600 . ?
C10 H10C 0.9600 . ?
C11 C12 1.4989(19) . ?
C11 H11 0.9300 . ?
C12 C13 1.5281(19) . ?
C12 H12A 0.9700 . ?
C12 H12B 0.9700 . ?
C13 C18 1.521(2) . ?
C13 C14 1.5468(19) . ?
C13 H13 0.9800 . ?
C14 C15 1.5325(19) . ?
C14 C19 1.539(2) . ?
C15 C16 1.467(7) . ?
C15 C16A 1.547(4) . ?
C16 C17 1.497(12) . ?
C16 H16A 0.9700 . ?
C16 H16B 0.9700 . ?
C17 C18 1.498(11) . ?
C17 H17A 0.9700 . ?
C17 H17B 0.9700 . ?
C16A C17A 1.521(5) . ?
C16A H16C 0.9700 . ?
C16A H16D 0.9700 . ?
C17A C18 1.532(4) . ?
C17A H17C 0.9700 . ?
C17A H17D 0.9700 . ?
C18 H18A 0.9700 . ?
C18 H18B 0.9700 . ?
C19 H19A 0.9600 . ?
C19 H19B 0.9600 . ?
C19 H19C 0.9600 . ?

loop_
_geom_torsion_atom_site_label_1
_geom_torsion_atom_site_label_2
_geom_torsion_atom_site_label_3
_geom_torsion_atom_site_label_4
_geom_torsion
_geom_torsion_site_symmetry_1
_geom_torsion_site_symmetry_2
_geom_torsion_site_symmetry_3
_geom_torsion_site_symmetry_4
_geom_torsion_publ_flag
C3 O2 C1 C2 11.84(17) . . . . ?
C3 O1 C2 C1 30.32(16) . . . . ?
O2 C1 C2 O1 -25.68(17) . . . . ?
C2 O1 C3 O2 -23.47(14) . . . . ?
C2 O1 C3 C4 93.89(13) . . . . ?
C2 O1 C3 C8 -141.84(12) . . . . ?
C1 O2 C3 O1 6.51(15) . . . . ?
C1 O2 C3 C4 -111.32(13) . . . . ?
C1 O2 C3 C8 123.80(13) . . . . ?
O1 C3 C4 C5 65.42(13) . . . . ?
O2 C3 C4 C5 -179.11(10) . . . . ?
C8 C3 C4 C5 -56.06(14) . . . . ?
C3 C4 C5 C6 57.59(14) . . . . ?
C4 C5 C6 C7 -56.67(14) . . . . ?
C4 C5 C6 C14 173.08(10) . . . . ?
C5 C6 C7 C11 -123.27(13) . . . . ?
C14 C6 C7 C11 9.26(17) . . . . ?
C5 C6 C7 C8 56.88(13) . . . . ?
C14 C6 C7 C8 -170.60(10) . . . . ?
C11 C7 C8 C10 5.79(18) . . . . ?
C6 C7 C8 C10 -174.35(11) . . . . ?
C11 C7 C8 C9 -114.10(14) . . . . ?
C6 C7 C8 C9 65.76(14) . . . . ?
C11 C7 C8 C3 126.66(13) . . . . ?
C6 C7 C8 C3 -53.48(14) . . . . ?
O1 C3 C8 C10 52.67(13) . . . . ?
O2 C3 C8 C10 -62.94(14) . . . . ?
C4 C3 C8 C10 174.73(11) . . . . ?
O1 C3 C8 C7 -70.29(12) . . . . ?
O2 C3 C8 C7 174.10(10) . . . . ?
C4 C3 C8 C7 51.77(13) . . . . ?
O1 C3 C8 C9 170.16(10) . . . . ?
O2 C3 C8 C9 54.55(14) . . . . ?
C4 C3 C8 C9 -67.78(13) . . . . ?
C6 C7 C11 C12 -2.1(2) . . . . ?
C8 C7 C11 C12 177.75(12) . . . . ?
C7 C11 C12 C13 21.4(2) . . . . ?
C11 C12 C13 C18 80.96(15) . . . . ?
C11 C12 C13 C14 -46.42(16) . . . . ?
C18 C13 C14 C15 50.01(15) . . . . ?
C12 C13 C14 C15 176.83(11) . . . . ?
C18 C13 C14 C19 168.37(12) . . . . ?
C12 C13 C14 C19 -64.81(14) . . . . ?
C18 C13 C14 C6 -72.13(14) . . . . ?
C12 C13 C14 C6 54.69(14) . . . . ?
C7 C6 C14 C15 -158.30(11) . . . . ?
C5 C6 C14 C15 -30.09(15) . . . . ?
C7 C6 C14 C19 84.77(13) . . . . ?
C5 C6 C14 C19 -147.02(12) . . . . ?
C7 C6 C14 C13 -35.72(14) . . . . ?
C5 C6 C14 C13 92.49(13) . . . . ?
C19 C14 C15 O3 37.48(19) . . . . ?
C13 C14 C15 O3 156.49(14) . . . . ?
C6 C14 C15 O3 -79.02(17) . . . . ?
C19 C14 C15 C16 -121.6(6) . . . . ?
C13 C14 C15 C16 -2.6(6) . . . . ?
C6 C14 C15 C16 121.9(6) . . . . ?
C19 C14 C15 C16A -153.9(3) . . . . ?
C13 C14 C15 C16A -34.9(3) . . . . ?
C6 C14 C15 C16A 89.6(3) . . . . ?
O3 C15 C16 C17 150.7(9) . . . . ?
C14 C15 C16 C17 -49.7(13) . . . . ?
C16A C15 C16 C17 53.0(10) . . . . ?
C15 C16 C17 C18 58.0(16) . . . . ?
O3 C15 C16A C17A -157.7(4) . . . . ?
C16 C15 C16A C17A -59.4(8) . . . . ?
C14 C15 C16A C17A 33.4(6) . . . . ?
C15 C16A C17A C18 -43.0(7) . . . . ?
C16 C17 C18 C13 -11.5(13) . . . . ?
C16 C17 C18 C17A 76(2) . . . . ?
C12 C13 C18 C17 -168.8(5) . . . . ?
C14 C13 C18 C17 -42.9(5) . . . . ?
C12 C13 C18 C17A 170.2(2) . . . . ?
C14 C13 C18 C17A -63.9(2) . . . . ?
C16A C17A C18 C17 -42.1(18) . . . . ?
C16A C17A C18 C13 58.0(6) . . . . ?
